data_7707221
loop_
_publ_author_name
'Buchner, Magnus R.'
'M\"uller, Matthias'

_publ_section_title
;
 Ethylenediamine complexes of the beryllium halides and pseudo-halides.
;
_journal_issue 21
_journal_name_full 'Dalton transactions (Cambridge, England : 2003)'
_journal_page_first 7246
_journal_page_last 7255
_journal_paper_doi 10.1039/d1dt01154e
_journal_volume 50
_journal_year 2021
_chemical_formula_sum 'C6 H24 Be Cl2 N6'
_chemical_formula_weight 260.22
_space_group_crystal_system triclinic
_space_group_IT_number 2
_space_group_name_Hall '-P 1'
_space_group_name_H-M_alt 'P -1'
_atom_sites_solution_hydrogens difmap
_audit_creation_method SHELXL-2014/7
_audit_update_record
;
2021-04-07 deposited with the CCDC.	2021-04-27 downloaded from the CCDC.
;
_cell_angle_alpha 101.461(2)
_cell_angle_beta 97.088(2)
_cell_angle_gamma 90.561(2)
_cell_formula_units_Z 2
_cell_length_a 7.3971(2)
_cell_length_b 7.4939(2)
_cell_length_c 12.4382(3)
_cell_measurement_reflns_used 22887
_cell_measurement_temperature 100(2)
_cell_measurement_theta_max 159.64
_cell_measurement_theta_min 7.31
_cell_volume 670.16(3)
_computing_structure_refinement 'SHELXL-2014/7 (Sheldrick, 2014)'
_diffrn_ambient_temperature 100(2)
_diffrn_detector_area_resol_mean 5.81
_diffrn_measured_fraction_theta_full 0.988
_diffrn_measured_fraction_theta_max 0.980
_diffrn_measurement_device_type 'STOE STADIVARI'
_diffrn_measurement_method 'rotation method, \w scans'
_diffrn_radiation_type CuK\a
_diffrn_radiation_wavelength 1.54178
_diffrn_reflns_av_R_equivalents 0.0351
_diffrn_reflns_av_unetI/netI 0.0248
_diffrn_reflns_Laue_measured_fraction_full 0.988
_diffrn_reflns_Laue_measured_fraction_max 0.980
_diffrn_reflns_limit_h_max 7
_diffrn_reflns_limit_h_min -9
_diffrn_reflns_limit_k_max 8
_diffrn_reflns_limit_k_min -9
_diffrn_reflns_limit_l_max 15
_diffrn_reflns_limit_l_min -15
_diffrn_reflns_number 11859
_diffrn_reflns_point_group_measured_fraction_full 0.988
_diffrn_reflns_point_group_measured_fraction_max 0.980
_diffrn_reflns_theta_full 67.679
_diffrn_reflns_theta_max 77.319
_diffrn_reflns_theta_min 3.656
_diffrn_source 'GeniX 3D HF Cu'
_exptl_absorpt_coefficient_mu 4.205
_exptl_absorpt_correction_type none
_exptl_crystal_colour colorless
_exptl_crystal_density_diffrn 1.290
_exptl_crystal_description block
_exptl_crystal_F_000 280
_exptl_crystal_size_max 0.07
_exptl_crystal_size_mid 0.07
_exptl_crystal_size_min 0.07
_refine_diff_density_max 0.452
_refine_diff_density_min -0.481
_refine_diff_density_rms 0.101
_refine_ls_extinction_coef 0.0122(15)
_refine_ls_extinction_expression Fc^*^=kFc[1+0.001xFc^2^\l^3^/sin(2\q)]^-1/4^
_refine_ls_extinction_method 'SHELXL-2014/7 (Sheldrick 2014'
_refine_ls_goodness_of_fit_ref 1.071
_refine_ls_hydrogen_treatment refall
_refine_ls_matrix_type full
_refine_ls_number_parameters 233
_refine_ls_number_reflns 2791
_refine_ls_number_restraints 0
_refine_ls_restrained_S_all 1.071
_refine_ls_R_factor_all 0.0389
_refine_ls_R_factor_gt 0.0358
_refine_ls_shift/su_max 0.001
_refine_ls_shift/su_mean 0.000
_refine_ls_structure_factor_coef Fsqd
_refine_ls_weighting_details 'w=1/[\s^2^(Fo^2^)+(0.0777P)^2^] where P=(Fo^2^+2Fc^2^)/3'
_refine_ls_weighting_scheme calc
_refine_ls_wR_factor_gt 0.0932
_refine_ls_wR_factor_ref 0.0960
_reflns_Friedel_coverage 0.000
_reflns_number_gt 2539
_reflns_number_total 2791
_reflns_threshold_expression 'I > 2\s(I)'
_cod_data_source_file d1dt01154e2.cif
_cod_data_source_block 5
_cod_depositor_comments 'Adding full bibliography for 7707219--7707225.cif.'
_cod_database_code 7707221
_shelx_shelxl_version_number 2014/7
_shelx_space_group_comment
;
The symmetry employed for this shelxl refinement is uniquely defined
by the following loop, which should always be used as a source of
symmetry information in preference to the above space-group names.
They are only intended as comments.
;

loop_
_space_group_symop_operation_xyz
'x, y, z'
'-x, -y, -z'

loop_
_atom_site_label
_atom_site_type_symbol
_atom_site_fract_x
_atom_site_fract_y
_atom_site_fract_z
_atom_site_U_iso_or_equiv
_atom_site_adp_type
_atom_site_occupancy
_atom_site_site_symmetry_order
_atom_site_calc_flag
_atom_site_refinement_flags_posn
_atom_site_refinement_flags_adp
_atom_site_refinement_flags_occupancy
_atom_site_disorder_assembly
_atom_site_disorder_group
Cl1 Cl -0.21624(4) 0.40907(4) 0.10224(2) 0.00972(13) Uani 1 1 d . . . . .
Cl2 Cl 0.71644(4) 0.79511(4) 0.56135(2) 0.00931(13) Uani 1 1 d . . . . .
N1 N 0.08288(15) 0.69673(15) 0.25901(9) 0.0081(2) Uani 1 1 d . . . . .
N2 N 0.36691(16) 0.60966(15) 0.38541(9) 0.0086(2) Uani 1 1 d . . . . .
N3 N 0.35790(16) 0.50242(15) 0.14580(9) 0.0073(2) Uani 1 1 d . . . . .
N4 N 0.22881(17) 0.00148(16) 0.06356(10) 0.0113(2) Uani 1 1 d . . . . .
N5 N 0.42243(15) 0.87271(15) 0.25624(9) 0.0067(2) Uani 1 1 d . . . . .
N6 N 0.89575(17) 1.07065(17) 0.26028(11) 0.0134(3) Uani 1 1 d . . . . .
C1 C 0.04259(19) 0.6446(2) 0.36399(12) 0.0127(3) Uani 1 1 d . . . . .
C2 C 0.2137(2) 0.68658(19) 0.44596(11) 0.0121(3) Uani 1 1 d . . . . .
C3 C 0.28299(18) 0.31939(17) 0.14964(11) 0.0084(3) Uani 1 1 d . . . . .
C4 C 0.2863(2) 0.17894(18) 0.04375(11) 0.0107(3) Uani 1 1 d . . . . .
C5 C 0.62505(18) 0.88084(17) 0.26701(11) 0.0085(3) Uani 1 1 d . . . . .
C6 C 0.69579(18) 1.06369(18) 0.25166(11) 0.0091(3) Uani 1 1 d . . . . .
Be1 Be 0.3169(2) 0.6695(2) 0.25657(13) 0.0065(3) Uani 1 1 d . . . . .
H1A H 0.052(3) 0.814(3) 0.2615(15) 0.015(5) Uiso 1 1 d . . . . .
H1B H 0.005(3) 0.621(3) 0.1972(18) 0.023(5) Uiso 1 1 d . . . . .
H1C H -0.064(4) 0.706(4) 0.393(2) 0.040(7) Uiso 1 1 d . . . . .
H1D H 0.013(3) 0.512(3) 0.3459(18) 0.025(5) Uiso 1 1 d . . . . .
H2A H 0.367(3) 0.487(3) 0.3827(18) 0.023(5) Uiso 1 1 d . . . . .
H2B H 0.471(3) 0.657(3) 0.4247(17) 0.020(5) Uiso 1 1 d . . . . .
H2C H 0.241(3) 0.819(3) 0.4664(16) 0.013(4) Uiso 1 1 d . . . . .
H2D H 0.206(3) 0.634(3) 0.5070(19) 0.024(5) Uiso 1 1 d . . . . .
H3A H 0.479(3) 0.493(3) 0.1415(17) 0.023(5) Uiso 1 1 d . . . . .
H3B H 0.310(3) 0.533(3) 0.0847(17) 0.014(4) Uiso 1 1 d . . . . .
H3C H 0.348(3) 0.282(3) 0.2087(17) 0.017(5) Uiso 1 1 d . . . . .
H3D H 0.154(3) 0.329(3) 0.1652(16) 0.015(5) Uiso 1 1 d . . . . .
H4A H 0.121(3) 0.008(3) 0.0796(19) 0.028(6) Uiso 1 1 d . . . . .
H4B H 0.229(3) -0.087(3) 0.0076(19) 0.021(5) Uiso 1 1 d . . . . .
H4C H 0.205(3) 0.218(3) -0.0151(18) 0.019(5) Uiso 1 1 d . . . . .
H4D H 0.408(3) 0.173(3) 0.0265(16) 0.013(4) Uiso 1 1 d . . . . .
H5A H 0.382(3) 0.960(3) 0.3071(17) 0.016(5) Uiso 1 1 d . . . . .
H5B H 0.382(3) 0.908(3) 0.196(2) 0.027(6) Uiso 1 1 d . . . . .
H5C H 0.674(3) 0.865(3) 0.3406(16) 0.012(4) Uiso 1 1 d . . . . .
H5D H 0.666(3) 0.775(3) 0.2132(16) 0.015(5) Uiso 1 1 d . . . . .
H6A H 0.943(3) 1.101(3) 0.3239(19) 0.018(5) Uiso 1 1 d . . . . .
H6B H 0.934(3) 1.163(3) 0.2325(17) 0.021(5) Uiso 1 1 d . . . . .
H6C H 0.649(3) 1.157(3) 0.3029(16) 0.014(4) Uiso 1 1 d . . . . .
H6D H 0.647(3) 1.072(3) 0.1787(17) 0.018(5) Uiso 1 1 d . . . . .

loop_
_atom_site_aniso_label
_atom_site_aniso_U_11
_atom_site_aniso_U_22
_atom_site_aniso_U_33
_atom_site_aniso_U_23
_atom_site_aniso_U_13
_atom_site_aniso_U_12
Cl1 0.00994(19) 0.00776(19) 0.01063(19) 0.00207(12) -0.00204(12) -0.00270(12)
Cl2 0.01059(19) 0.00835(19) 0.00840(18) 0.00194(12) -0.00132(12) -0.00197(12)
N1 0.0074(5) 0.0069(5) 0.0100(5) 0.0025(4) -0.0004(4) -0.0013(4)
N2 0.0094(5) 0.0072(5) 0.0085(5) 0.0029(4) -0.0029(4) -0.0032(4)
N3 0.0079(5) 0.0066(5) 0.0076(5) 0.0028(4) -0.0009(4) -0.0021(4)
N4 0.0138(6) 0.0060(5) 0.0124(6) 0.0010(4) -0.0032(4) -0.0025(5)
N5 0.0061(5) 0.0063(5) 0.0074(5) 0.0025(4) -0.0013(4) -0.0021(4)
N6 0.0081(6) 0.0109(5) 0.0200(7) 0.0016(5) 0.0001(5) -0.0053(4)
C1 0.0113(7) 0.0153(7) 0.0130(6) 0.0054(5) 0.0038(5) -0.0011(5)
C2 0.0178(7) 0.0115(6) 0.0074(6) 0.0023(5) 0.0029(5) -0.0017(5)
C3 0.0112(6) 0.0054(6) 0.0085(6) 0.0014(5) 0.0002(5) -0.0022(5)
C4 0.0151(7) 0.0073(6) 0.0087(6) 0.0016(5) -0.0019(5) -0.0020(5)
C5 0.0063(6) 0.0075(6) 0.0118(6) 0.0043(5) -0.0013(5) -0.0022(5)
C6 0.0075(6) 0.0077(6) 0.0119(6) 0.0025(5) -0.0005(5) -0.0028(5)
Be1 0.0063(7) 0.0063(7) 0.0066(7) 0.0026(6) -0.0015(6) -0.0020(6)

loop_
_atom_type_symbol
_atom_type_description
_atom_type_scat_dispersion_real
_atom_type_scat_dispersion_imag
_atom_type_scat_source
C C 0.0181 0.0091 'International Tables Vol C Tables 4.2.6.8 and 6.1.1.4'
H H 0.0000 0.0000 'International Tables Vol C Tables 4.2.6.8 and 6.1.1.4'
Be Be 0.0038 0.0014 'International Tables Vol C Tables 4.2.6.8 and 6.1.1.4'
N N 0.0311 0.0180 'International Tables Vol C Tables 4.2.6.8 and 6.1.1.4'
Cl Cl 0.3639 0.7018 'International Tables Vol C Tables 4.2.6.8 and 6.1.1.4'

loop_
_geom_angle_atom_site_label_1
_geom_angle_atom_site_label_2
_geom_angle_atom_site_label_3
_geom_angle
_geom_angle_site_symmetry_1
_geom_angle_site_symmetry_3
_geom_angle_publ_flag
C1 N1 Be1 105.49(10) . . ?
C1 N1 H1A 108.1(12) . . ?
Be1 N1 H1A 111.9(12) . . ?
C1 N1 H1B 108.3(13) . . ?
Be1 N1 H1B 115.1(13) . . ?
H1A N1 H1B 107.8(17) . . ?
C2 N2 Be1 103.19(10) . . ?
C2 N2 H2A 108.5(14) . . ?
Be1 N2 H2A 114.2(14) . . ?
C2 N2 H2B 108.1(13) . . ?
Be1 N2 H2B 115.3(13) . . ?
H2A N2 H2B 107.1(19) . . ?
C3 N3 Be1 113.45(10) . . ?
C3 N3 H3A 107.7(14) . . ?
Be1 N3 H3A 111.3(14) . . ?
C3 N3 H3B 108.9(13) . . ?
Be1 N3 H3B 108.9(13) . . ?
H3A N3 H3B 106.2(18) . . ?
C4 N4 H4A 109.0(16) . . ?
C4 N4 H4B 114.3(14) . . ?
H4A N4 H4B 107(2) . . ?
C5 N5 Be1 117.88(10) . . ?
C5 N5 H5A 110.8(13) . . ?
Be1 N5 H5A 109.3(13) . . ?
C5 N5 H5B 107.8(16) . . ?
Be1 N5 H5B 108.8(16) . . ?
H5A N5 H5B 100.9(19) . . ?
C6 N6 H6A 112.0(15) . . ?
C6 N6 H6B 110.4(14) . . ?
H6A N6 H6B 100(2) . . ?
N1 C1 C2 107.17(11) . . ?
N1 C1 H1C 112.8(15) . . ?
C2 C1 H1C 112.3(15) . . ?
N1 C1 H1D 106.6(13) . . ?
C2 C1 H1D 110.7(13) . . ?
H1C C1 H1D 107(2) . . ?
N2 C2 C1 106.13(11) . . ?
N2 C2 H2C 105.1(11) . . ?
C1 C2 H2C 110.9(11) . . ?
N2 C2 H2D 110.8(14) . . ?
C1 C2 H2D 110.9(14) . . ?
H2C C2 H2D 112.7(18) . . ?
N3 C3 C4 114.16(10) . . ?
N3 C3 H3C 107.4(13) . . ?
C4 C3 H3C 110.8(12) . . ?
N3 C3 H3D 109.6(11) . . ?
C4 C3 H3D 107.7(12) . . ?
H3C C3 H3D 106.9(16) . . ?
N4 C4 C3 108.17(10) . . ?
N4 C4 H4C 112.4(12) . . ?
C3 C4 H4C 108.1(12) . . ?
N4 C4 H4D 109.3(11) . . ?
C3 C4 H4D 108.2(12) . . ?
H4C C4 H4D 110.6(17) . . ?
N5 C5 C6 111.14(10) . . ?
N5 C5 H5C 109.1(11) . . ?
C6 C5 H5C 108.1(12) . . ?
N5 C5 H5D 108.4(12) . . ?
C6 C5 H5D 113.0(11) . . ?
H5C C5 H5D 107.0(15) . . ?
N6 C6 C5 111.18(10) . . ?
N6 C6 H6C 113.5(12) . . ?
C5 C6 H6C 108.4(12) . . ?
N6 C6 H6D 108.8(12) . . ?
C5 C6 H6D 104.9(13) . . ?
H6C C6 H6D 109.7(16) . . ?
N5 Be1 N3 112.15(10) . . ?
N5 Be1 N2 110.49(11) . . ?
N3 Be1 N2 114.48(10) . . ?
N5 Be1 N1 110.19(10) . . ?
N3 Be1 N1 110.88(10) . . ?
N2 Be1 N1 97.77(9) . . ?

loop_
_geom_bond_atom_site_label_1
_geom_bond_atom_site_label_2
_geom_bond_distance
_geom_bond_site_symmetry_2
_geom_bond_publ_flag
N1 C1 1.4975(16) . ?
N1 Be1 1.7484(19) . ?
N1 H1A 0.908(19) . ?
N1 H1B 0.98(2) . ?
N2 C2 1.4949(17) . ?
N2 Be1 1.7460(19) . ?
N2 H2A 0.91(2) . ?
N2 H2B 0.89(2) . ?
N3 C3 1.4860(16) . ?
N3 Be1 1.727(2) . ?
N3 H3A 0.91(2) . ?
N3 H3B 0.87(2) . ?
N4 C4 1.4680(16) . ?
N4 H4A 0.84(2) . ?
N4 H4B 0.86(2) . ?
N5 C5 1.4878(16) . ?
N5 Be1 1.7053(19) . ?
N5 H5A 0.90(2) . ?
N5 H5B 0.86(2) . ?
N6 C6 1.4694(17) . ?
N6 H6A 0.81(2) . ?
N6 H6B 0.89(2) . ?
C1 C2 1.512(2) . ?
C1 H1C 0.99(3) . ?
C1 H1D 0.99(2) . ?
C2 H2C 0.99(2) . ?
C2 H2D 0.93(2) . ?
C3 C4 1.5168(17) . ?
C3 H3C 0.92(2) . ?
C3 H3D 1.00(2) . ?
C4 H4C 0.98(2) . ?
C4 H4D 0.95(2) . ?
C5 C6 1.5174(17) . ?
C5 H5C 0.971(19) . ?
C5 H5D 1.00(2) . ?
C6 H6C 0.946(19) . ?
C6 H6D 0.95(2) . ?

loop_
_geom_hbond_atom_site_label_D
_geom_hbond_atom_site_label_H
_geom_hbond_atom_site_label_A
_geom_hbond_distance_DH
_geom_hbond_distance_HA
_geom_hbond_distance_DA
_geom_hbond_angle_DHA
_geom_hbond_site_symmetry_A
N1 H1A N6 0.908(19) 2.253(19) 3.1356(16) 163.8(17) 1_455
N1 H1B Cl1 0.98(2) 2.30(2) 3.2429(12) 160.1(17) .
C1 H1C Cl2 0.99(3) 2.79(3) 3.6787(13) 150(2) 1_455
N2 H2A Cl2 0.91(2) 2.45(2) 3.2988(12) 154.6(18) 2_666
N2 H2B Cl2 0.89(2) 2.40(2) 3.2756(12) 168.3(18) .
N3 H3A Cl1 0.91(2) 2.43(2) 3.3196(11) 168.1(19) 1_655
N3 H3B Cl1 0.87(2) 2.47(2) 3.3295(11) 170.4(17) 2_565
C3 H3D Cl1 1.00(2) 2.86(2) 3.7556(13) 150.2(15) .
N4 H4B Cl1 0.86(2) 2.52(2) 3.3396(12) 159.3(18) 2
N5 H5A Cl2 0.90(2) 2.39(2) 3.2834(11) 176.6(18) 2_676
N5 H5B N4 0.86(2) 2.13(2) 2.9707(16) 168(2) 1_565
C5 H5C Cl2 0.971(19) 2.877(19) 3.8217(13) 164.6(15) .
N6 H6A Cl2 0.81(2) 2.76(2) 3.4131(13) 138.7(19) 2_776
N6 H6B Cl1 0.89(2) 2.84(2) 3.5500(13) 138.2(17) 1_665
N1 H1A N6 0.908(19) 2.253(19) 3.1356(16) 163.8(17) 1_455
N1 H1B Cl1 0.98(2) 2.30(2) 3.2429(12) 160.1(17) .
C1 H1C Cl2 0.99(3) 2.79(3) 3.6787(13) 150(2) 1_455
N2 H2A Cl2 0.91(2) 2.45(2) 3.2988(12) 154.6(18) 2_666
N2 H2B Cl2 0.89(2) 2.40(2) 3.2756(12) 168.3(18) .
N3 H3A Cl1 0.91(2) 2.43(2) 3.3196(11) 168.1(19) 1_655
N3 H3B Cl1 0.87(2) 2.47(2) 3.3295(11) 170.4(17) 2_565
C3 H3D Cl1 1.00(2) 2.86(2) 3.7556(13) 150.2(15) .
N4 H4B Cl1 0.86(2) 2.52(2) 3.3396(12) 159.3(18) 2
N5 H5A Cl2 0.90(2) 2.39(2) 3.2834(11) 176.6(18) 2_676
N5 H5B N4 0.86(2) 2.13(2) 2.9707(16) 168(2) 1_565
C5 H5C Cl2 0.971(19) 2.877(19) 3.8217(13) 164.6(15) .
N6 H6A Cl2 0.81(2) 2.76(2) 3.4131(13) 138.7(19) 2_776
N6 H6B Cl1 0.89(2) 2.84(2) 3.5500(13) 138.2(17) 1_665
